data_9009623
loop_
_publ_author_name
'Merlino, S.'
'Perchiazzi, N.'

_publ_section_title
;
 The crystal structure of hiortdahlite I
;
_journal_name_full 'Tschermaks Mineralogische und Petrographische Mitteilungen'
_journal_page_first 297
_journal_page_last 310
_journal_volume 34
_journal_year 1985
_chemical_formula_sum 'Ca4.567 F2.6 Fe0.167 H0.4 Mn0.167 Na1.6 O15.4 Si4 Ti0.167 Zr1.333'
_chemical_name_mineral 'Hiortdahlite I'
_space_group_IT_number 2
_symmetry_space_group_name_Hall '-P 1'
_symmetry_space_group_name_H-M 'P -1'
_cell_angle_alpha 109.350
_cell_angle_beta 109.879
_cell_angle_gamma 83.434
_cell_formula_units_Z 2
_cell_length_a 11.0149
_cell_length_b 10.9409
_cell_length_c 7.3534
_cell_volume 786.298
_database_code_amcsd 0015704
_exptl_crystal_density_diffrn 3.279
_cod_original_formula_sum 'Ca4.567 Na1.6 Zr1.333 Ti.167 Mn.167 Fe.167 Si4 O15.4 F2.6 H.4'
_cod_database_code 9009623

loop_
_space_group_symop_operation_xyz
x,y,z
-x,-y,-z

loop_
_atom_site_aniso_label
_atom_site_aniso_U_11
_atom_site_aniso_U_22
_atom_site_aniso_U_33
_atom_site_aniso_U_12
_atom_site_aniso_U_13
_atom_site_aniso_U_23
Ca1 0.02420 0.02120 0.02570 0.00500 0.01040 0.00810
Ca2_1 0.01880 0.01440 0.01140 -0.00590 0.00360 0.00320
Ca3 0.01340 0.00730 0.00660 -0.00310 0.00360 0.00080
Ca4 0.02160 0.01710 0.01550 0.00400 0.00760 0.00740
Ca5 0.01930 0.01790 0.01910 -0.00330 0.00350 0.00560
Na5 0.01930 0.01790 0.01910 -0.00330 0.00350 0.00560
Na6 0.01180 0.01030 0.01020 0.00730 0.00560 0.00460
Zr1 0.01600 0.01290 0.01230 -0.00160 0.00460 0.00350
Zr2 0.01710 0.01640 0.01680 -0.00240 0.00520 0.00580
Ti2 0.01710 0.01640 0.01680 -0.00240 0.00520 0.00580
Ca2_2 0.01710 0.01640 0.01680 -0.00240 0.00520 0.00580
Mn2 0.01710 0.01640 0.01680 -0.00240 0.00520 0.00580
Fe2 0.01710 0.01640 0.01680 -0.00240 0.00520 0.00580
Si1 0.01040 0.01320 0.01200 -0.00160 0.00360 0.00300
Si2 0.01080 0.01240 0.01110 -0.00110 0.00320 0.00360
Si3 0.01150 0.01110 0.01270 0.00200 0.00380 0.00310
Si4 0.01210 0.01040 0.01240 -0.00010 0.00350 0.00300
O1 0.03080 0.04700 0.02350 0.00130 0.01390 0.01950
O2 0.08140 0.03260 0.02530 -0.00340 0.02930 0.00470
O3 0.01730 0.01900 0.02070 -0.00230 -0.00090 0.00080
O4 0.05470 0.01710 0.03170 0.01200 0.02340 0.01190
O5 0.01990 0.01720 0.02580 0.00310 0.00400 0.01020
O6 0.04970 0.01750 0.02910 0.01030 0.01840 0.01020
O7 0.01760 0.04830 0.02000 0.02040 0.00240 0.00190
O8 0.01850 0.03070 0.02480 0.01120 0.00570 0.00560
O9 0.01570 0.02600 0.04850 -0.00340 -0.00900 0.01930
O10 0.01360 0.02800 0.03460 -0.00190 0.00770 0.01640
O11 0.05830 0.01750 0.03180 -0.00570 0.01870 0.00790
O12 0.01260 0.02210 0.03500 -0.00390 0.00790 0.01040
O13 0.01570 0.01930 0.02270 0.00400 0.00310 -0.00080
O14 0.01790 0.01890 0.03620 0.00420 0.01250 0.00310
O15 0.03610 0.01400 0.01480 -0.00670 0.00300 -0.00330
F1 0.01350 0.02080 0.03180 -0.00370 0.00640 0.00820
F2 0.01540 0.02700 0.02080 -0.00050 0.00260 0.00260
F3 0.02080 0.03250 0.05930 0.00560 0.01700 0.02140
O-H 0.02080 0.03250 0.05930 0.00560 0.01700 0.02140

loop_
_atom_site_label
_atom_site_fract_x
_atom_site_fract_y
_atom_site_fract_z
_atom_site_occupancy
Ca1 0.30740 0.40390 0.22960 1.00000
Ca2_1 0.19280 0.90360 0.42170 1.00000
Ca3 0.19120 0.89960 0.91870 1.00000
Ca4 0.42320 0.12700 0.89350 1.00000
Ca5 0.07760 0.62210 0.96820 0.40000
Na5 0.07760 0.62210 0.96820 0.60000
Na6 0.42150 0.12390 0.39830 1.00000
Zr1 0.29680 0.40210 0.72160 1.00000
Zr2 0.06800 0.62490 0.47700 0.33333
Ti2 0.06800 0.62490 0.47700 0.16667
Ca2_2 0.06800 0.62490 0.47700 0.16667
Mn2 0.06800 0.62490 0.47700 0.16667
Fe2 0.06800 0.62490 0.47700 0.16667
Si1 0.62190 0.33190 0.81850 1.00000
Si2 0.62040 0.33040 0.37920 1.00000
Si3 0.12550 0.18480 0.24600 1.00000
Si4 0.12480 0.18540 0.81090 1.00000
O1 0.62040 0.35720 0.61140 1.00000
O2 0.13530 0.21490 0.04770 1.00000
O3 0.48710 0.26550 0.22870 1.00000
O4 0.16080 0.03700 0.72220 1.00000
O5 0.73570 0.23080 0.86890 1.00000
O6 0.14850 0.03630 0.21580 1.00000
O7 0.11600 0.48210 0.65250 1.00000
O8 0.74800 0.24670 0.35890 1.00000
O9 0.01580 0.23430 0.69860 1.00000
O10 0.24090 0.27540 0.83790 1.00000
O11 0.36190 0.52200 0.61370 1.00000
O12 0.47730 0.28810 0.77960 1.00000
O13 0.24610 0.27150 0.42770 1.00000
O14 0.01240 0.23960 0.26530 1.00000
O15 0.33810 0.52520 0.01610 1.00000
F1 0.39070 0.00900 0.05910 1.00000
F2 0.39300 0.00880 0.57060 1.00000
F3 0.11140 0.50510 0.20280 0.60000
O-H 0.11140 0.50510 0.20280 0.40000

loop_
_cod_changelog_entry_id
_cod_changelog_entry_author
_cod_changelog_entry_date
_cod_changelog_entry_text
1
;cod-tools version 3.10.1
Id: cif_fix_AMCSD_aniso_labels 10200 2024-08-01 14:09:44Z saulius
;
2024-08-02T12:21:22+03:00
;Changed the following '_atom_site_aniso_label' values:
'OH' -> 'O-H'
;
2
;cod-tools version 3.10.1
Id: cif_fix_AMCSD_atom_labels 10224 2024-08-07 11:09:31Z saulius
;
2024-08-07T19:39:56+03:00
;Changed the following '_atom_site_label' values:
the first duplicated label 'Ca2'  converted to 'Ca2_1'
duplicated label 'Ca2' at index 10 converted to 'Ca2_2'
;

loop_
_cod_related_entry_id
_cod_related_entry_database
_cod_related_entry_code
1 AMCSD 0015704
